data_7119684
loop_
_publ_author_name
'Osiak, Jaroslaw G.'
'Setzer, Tobias'
'Jones, Peter G.'
'Lennartz, Christian'
'Dreuw, Andreas'
'Kowalsky, Wolfgang'
'Johannes, Hans-Hermann'

_publ_section_title
;
 Twist it! The acid-dependent isomerization of homoleptic carbenic
 iridium(iii) complexes.
;
_journal_issue 23
_journal_name_full 'Chemical communications (Cambridge, England)'
_journal_page_first 3295
_journal_page_last 3298
_journal_paper_doi 10.1039/c7cc00697g
_journal_volume 53
_journal_year 2017
_chemical_formula_sum 'C64 H53 Ir N3 O'
_chemical_formula_weight 1072.29
_chemical_name_systematic
;
 ?
;
_space_group_IT_number 14
_symmetry_cell_setting monoclinic
_symmetry_space_group_name_Hall '-P 2ybc'
_symmetry_space_group_name_H-M 'P 1 21/c 1'
_atom_sites_solution_hydrogens geom
_atom_sites_solution_primary direct
_atom_sites_solution_secondary difmap
_audit_creation_method SHELXL-97
_audit_update_record
;
2016-11-11 deposited with the CCDC.
2017-02-20 downloaded from the CCDC.
;
_cell_angle_alpha 90.00
_cell_angle_beta 106.360(2)
_cell_angle_gamma 90.00
_cell_formula_units_Z 4
_cell_length_a 20.9475(4)
_cell_length_b 12.09289(17)
_cell_length_c 20.1184(4)
_cell_measurement_reflns_used 106113
_cell_measurement_temperature 100(2)
_cell_measurement_theta_max 30.8030
_cell_measurement_theta_min 2.4690
_cell_volume 4889.96(16)
_computing_cell_refinement
;
CrysAlisPro, Agilent Technologies,
Version 1.171.37.35 (release 13-08-2014 CrysAlis171 .NET)
(compiled Aug 13 2014,18:06:01)
;
_computing_data_collection
;
CrysAlisPro, Agilent Technologies,
Version 1.171.37.35 (release 13-08-2014 CrysAlis171 .NET)
(compiled Aug 13 2014,18:06:01)
;
_computing_data_reduction
;
CrysAlisPro, Agilent Technologies,
Version 1.171.37.35 (release 13-08-2014 CrysAlis171 .NET)
(compiled Aug 13 2014,18:06:01)
;
_computing_molecular_graphics 'Siemens XP'
_computing_publication_material SHELXL-97
_computing_structure_refinement 'SHELXL-97 (Sheldrick, 1997)'
_computing_structure_solution 'SHELXS-97 (Sheldrick, 1990)'
_diffrn_ambient_temperature 100(2)
_diffrn_detector_area_resol_mean 16.1419
_diffrn_measured_fraction_theta_full 0.998
_diffrn_measured_fraction_theta_max 0.960
_diffrn_measurement_device_type 'Oxford Diffraction Xcalibur, Eos'
_diffrn_measurement_method '\w scans'
_diffrn_radiation_monochromator graphite
_diffrn_radiation_type MoK\a
_diffrn_radiation_wavelength 0.71073
_diffrn_reflns_av_R_equivalents 0.0516
_diffrn_reflns_av_sigmaI/netI 0.0204
_diffrn_reflns_limit_h_max 30
_diffrn_reflns_limit_h_min -30
_diffrn_reflns_limit_k_max 17
_diffrn_reflns_limit_k_min -17
_diffrn_reflns_limit_l_max 29
_diffrn_reflns_limit_l_min -28
_diffrn_reflns_number 385454
_diffrn_reflns_theta_full 30.00
_diffrn_reflns_theta_max 31.11
_diffrn_reflns_theta_min 2.36
_diffrn_source 'Enhance (Mo) X-ray Source'
_exptl_absorpt_coefficient_mu 2.778
_exptl_absorpt_correction_T_max 1.00000
_exptl_absorpt_correction_T_min 0.76717
_exptl_absorpt_correction_type multi-scan
_exptl_absorpt_process_details
;
CrysAlisPro, Agilent Technologies,
Version 1.171.37.35 (release 13-08-2014 CrysAlis171 .NET)
(compiled Aug 13 2014,18:06:01)
;
_exptl_crystal_colour colourless
_exptl_crystal_density_diffrn 1.457
_exptl_crystal_density_method 'not measured'
_exptl_crystal_description plate
_exptl_crystal_F_000 2172
_exptl_crystal_size_max 0.25
_exptl_crystal_size_mid 0.20
_exptl_crystal_size_min 0.10
_refine_diff_density_max 1.443
_refine_diff_density_min -0.785
_refine_diff_density_rms 0.095
_refine_ls_extinction_method none
_refine_ls_goodness_of_fit_ref 1.081
_refine_ls_hydrogen_treatment constr
_refine_ls_matrix_type full
_refine_ls_number_parameters 645
_refine_ls_number_reflns 15100
_refine_ls_number_restraints 30
_refine_ls_restrained_S_all 1.092
_refine_ls_R_factor_all 0.0334
_refine_ls_R_factor_gt 0.0263
_refine_ls_shift/su_max 0.004
_refine_ls_shift/su_mean 0.000
_refine_ls_structure_factor_coef Fsqd
_refine_ls_weighting_details 'calc w=1/[\s^2^(Fo^2^)+(0.0223P)^2^+6.6469P] where P=(Fo^2^+2Fc^2^)/3'
_refine_ls_weighting_scheme calc
_refine_ls_wR_factor_gt 0.0557
_refine_ls_wR_factor_ref 0.0582
_reflns_number_gt 13491
_reflns_number_total 15100
_reflns_threshold_expression >2sigma(I)
_cod_data_source_file c7cc00697g3.cif
_cod_data_source_block oschna
_cod_depositor_comments 'Adding full bibliography for 7119683--7119685.cif.'
_cod_original_cell_volume 4889.96(15)
_cod_original_sg_symbol_H-M 'P 21/c'
_cod_database_code 7119684

loop_
_symmetry_equiv_pos_as_xyz
'x, y, z'
'-x, y+1/2, -z+1/2'
'-x, -y, -z'
'x, -y-1/2, z-1/2'

loop_
_atom_site_label
_atom_site_type_symbol
_atom_site_fract_x
_atom_site_fract_y
_atom_site_fract_z
_atom_site_U_iso_or_equiv
_atom_site_adp_type
_atom_site_occupancy
_atom_site_symmetry_multiplicity
_atom_site_calc_flag
_atom_site_refinement_flags
_atom_site_disorder_assembly
_atom_site_disorder_group
Ir1 Ir 0.276965(3) 0.239908(6) 0.655005(4) 0.01307(2) Uani 1 1 d . . .
N1 N 0.33055(8) 0.03309(13) 0.59359(9) 0.0157(3) Uani 1 1 d . . .
N2 N 0.36559(8) 0.05428(13) 0.70547(9) 0.0153(3) Uani 1 1 d . . .
N3 N 0.19593(8) 0.29264(13) 0.49769(9) 0.0152(3) Uani 1 1 d . . .
N4 N 0.14403(8) 0.20084(14) 0.55941(9) 0.0164(3) Uani 1 1 d . . .
N5 N 0.20639(9) 0.44583(14) 0.70055(9) 0.0173(3) Uani 1 1 d . . .
N6 N 0.29181(9) 0.48057(14) 0.66208(9) 0.0172(3) Uani 1 1 d . . .
C1 C 0.32361(9) 0.09797(15) 0.64622(10) 0.0148(3) Uani 1 1 d . . .
C2 C 0.37703(10) -0.05066(16) 0.61835(11) 0.0163(4) Uani 1 1 d . . .
C3 C 0.40050(11) -0.13326(17) 0.58364(12) 0.0211(4) Uani 1 1 d . . .
H3 H 0.3831 -0.1434 0.5351 0.025 Uiso 1 1 calc R . .
C4 C 0.45070(11) -0.20051(17) 0.62334(13) 0.0246(4) Uani 1 1 d . . .
H4 H 0.4682 -0.2580 0.6014 0.030 Uiso 1 1 calc R . .
C5 C 0.47589(11) -0.18549(18) 0.69446(13) 0.0256(5) Uani 1 1 d . . .
H5 H 0.5105 -0.2325 0.7198 0.031 Uiso 1 1 calc R . .
C6 C 0.45177(11) -0.10351(18) 0.72953(12) 0.0222(4) Uani 1 1 d . . .
H6 H 0.4692 -0.0936 0.7781 0.027 Uiso 1 1 calc R . .
C7 C 0.40079(10) -0.03651(16) 0.69009(11) 0.0173(4) Uani 1 1 d . . .
C8 C 0.36983(10) 0.11370(16) 0.76775(10) 0.0165(4) Uani 1 1 d . . .
C9 C 0.33429(10) 0.21398(17) 0.75615(10) 0.0165(4) Uani 1 1 d . . .
C10 C 0.33665(10) 0.27553(18) 0.81588(11) 0.0202(4) Uani 1 1 d . . .
H10 H 0.3144 0.3447 0.8112 0.024 Uiso 1 1 calc R . .
C11 C 0.37077(11) 0.23818(19) 0.88201(11) 0.0233(4) Uani 1 1 d . . .
H11 H 0.3718 0.2824 0.9213 0.028 Uiso 1 1 calc R . .
C12 C 0.40314(11) 0.1372(2) 0.89065(11) 0.0242(4) Uani 1 1 d . . .
H12 H 0.4256 0.1115 0.9358 0.029 Uiso 1 1 calc R . .
C13 C 0.40277(10) 0.07326(18) 0.83288(11) 0.0210(4) Uani 1 1 d . . .
H13 H 0.4246 0.0036 0.8380 0.025 Uiso 1 1 calc R . .
C14 C 0.29882(10) 0.05524(16) 0.52089(10) 0.0168(4) Uani 1 1 d . . .
H14A H 0.3278 0.0268 0.4934 0.020 Uiso 1 1 calc R . .
H14B H 0.2951 0.1363 0.5140 0.020 Uiso 1 1 calc R . .
C15 C 0.23037(10) 0.00466(16) 0.49319(11) 0.0175(4) Uani 1 1 d . . .
C16 C 0.19886(11) 0.01418(19) 0.42249(11) 0.0240(4) Uani 1 1 d . . .
H16 H 0.2203 0.0519 0.3934 0.029 Uiso 1 1 calc R . .
C17 C 0.13632(12) -0.0312(2) 0.39460(12) 0.0279(5) Uani 1 1 d . . .
H17 H 0.1150 -0.0240 0.3464 0.033 Uiso 1 1 calc R . .
C18 C 0.10455(11) -0.08697(19) 0.43636(13) 0.0256(4) Uani 1 1 d . . .
H18 H 0.0620 -0.1192 0.4169 0.031 Uiso 1 1 calc R . .
C19 C 0.13523(11) -0.09536(19) 0.50651(12) 0.0243(4) Uani 1 1 d . . .
H19 H 0.1135 -0.1328 0.5355 0.029 Uiso 1 1 calc R . .
C20 C 0.19803(11) -0.04919(18) 0.53510(11) 0.0211(4) Uani 1 1 d . . .
H20 H 0.2187 -0.0547 0.5835 0.025 Uiso 1 1 calc R . .
C21 C 0.20467(10) 0.24521(15) 0.56105(10) 0.0149(3) Uani 1 1 d . . .
C22 C 0.13023(10) 0.28213(16) 0.45729(11) 0.0178(4) Uani 1 1 d . . .
C23 C 0.09878(11) 0.32284(18) 0.39188(11) 0.0220(4) Uani 1 1 d . . .
H23 H 0.1226 0.3624 0.3658 0.026 Uiso 1 1 calc R . .
C24 C 0.03104(11) 0.3034(2) 0.36616(12) 0.0261(5) Uani 1 1 d . . .
H24 H 0.0077 0.3305 0.3216 0.031 Uiso 1 1 calc R . .
C25 C -0.00334(12) 0.2445(2) 0.40481(13) 0.0289(5) Uani 1 1 d . . .
H25 H -0.0498 0.2326 0.3860 0.035 Uiso 1 1 calc R . .
C26 C 0.02851(11) 0.2028(2) 0.47006(12) 0.0253(4) Uani 1 1 d . . .
H26 H 0.0048 0.1620 0.4957 0.030 Uiso 1 1 calc R . .
C27 C 0.09643(10) 0.22295(17) 0.49655(11) 0.0185(4) Uani 1 1 d . . .
C28 C 0.13981(10) 0.14309(16) 0.61995(10) 0.0165(4) Uani 1 1 d . . .
C29 C 0.19796(10) 0.15123(15) 0.67553(10) 0.0163(4) Uani 1 1 d . . .
C30 C 0.19605(10) 0.09332(16) 0.73548(11) 0.0187(4) Uani 1 1 d . . .
H30 H 0.2342 0.0948 0.7745 0.022 Uiso 1 1 calc R . .
C31 C 0.14031(11) 0.03373(17) 0.74000(11) 0.0207(4) Uani 1 1 d . . .
H31 H 0.1406 -0.0026 0.7820 0.025 Uiso 1 1 calc R . .
C32 C 0.08452(11) 0.02751(18) 0.68330(12) 0.0222(4) Uani 1 1 d . . .
H32 H 0.0467 -0.0134 0.6862 0.027 Uiso 1 1 calc R . .
C33 C 0.08417(10) 0.08157(17) 0.62189(12) 0.0210(4) Uani 1 1 d . . .
H33 H 0.0467 0.0765 0.5822 0.025 Uiso 1 1 calc R . .
C34 C 0.24697(10) 0.34558(16) 0.47209(11) 0.0172(4) Uani 1 1 d . . .
H34A H 0.2458 0.3131 0.4266 0.021 Uiso 1 1 calc R . .
H34B H 0.2911 0.3291 0.5044 0.021 Uiso 1 1 calc R . .
C35 C 0.23921(10) 0.46933(16) 0.46418(10) 0.0177(4) Uani 1 1 d . . .
C36 C 0.21028(11) 0.53144(17) 0.50617(11) 0.0215(4) Uani 1 1 d . . .
H36 H 0.1914 0.4953 0.5381 0.026 Uiso 1 1 calc R . .
C37 C 0.20885(12) 0.64636(18) 0.50174(12) 0.0260(5) Uani 1 1 d . . .
H37 H 0.1899 0.6885 0.5313 0.031 Uiso 1 1 calc R . .
C38 C 0.23494(14) 0.69922(19) 0.45433(14) 0.0324(5) Uani 1 1 d . . .
H38 H 0.2339 0.7776 0.4512 0.039 Uiso 1 1 calc R . .
C39 C 0.26262(15) 0.6374(2) 0.41133(14) 0.0352(6) Uani 1 1 d . . .
H39 H 0.2798 0.6734 0.3781 0.042 Uiso 1 1 calc R . .
C40 C 0.26519(12) 0.52287(18) 0.41685(12) 0.0255(4) Uani 1 1 d . . .
H40 H 0.2849 0.4810 0.3879 0.031 Uiso 1 1 calc R . .
C41 C 0.25290(10) 0.39611(16) 0.67524(10) 0.0157(4) Uani 1 1 d . . .
C42 C 0.21473(11) 0.56018(17) 0.70297(11) 0.0196(4) Uani 1 1 d . . .
C43 C 0.17872(12) 0.64218(18) 0.72472(12) 0.0252(4) Uani 1 1 d . . .
H43 H 0.1408 0.6250 0.7399 0.030 Uiso 1 1 calc R . .
C44 C 0.20059(13) 0.75029(18) 0.72327(14) 0.0293(5) Uani 1 1 d . . .
H44 H 0.1772 0.8088 0.7375 0.035 Uiso 1 1 calc R . .
C45 C 0.25648(13) 0.77424(18) 0.70116(13) 0.0280(5) Uani 1 1 d . . .
H45 H 0.2707 0.8489 0.7015 0.034 Uiso 1 1 calc R . .
C46 C 0.29207(12) 0.69215(18) 0.67865(12) 0.0240(4) Uani 1 1 d . . .
H46 H 0.3300 0.7094 0.6635 0.029 Uiso 1 1 calc R . .
C47 C 0.26975(11) 0.58343(16) 0.67922(11) 0.0189(4) Uani 1 1 d . . .
C48 C 0.34474(10) 0.44883(16) 0.63435(10) 0.0169(4) Uani 1 1 d . . .
C49 C 0.35070(9) 0.33309(16) 0.62934(10) 0.0154(3) Uani 1 1 d . . .
C50 C 0.40333(10) 0.29840(17) 0.60410(11) 0.0182(4) Uani 1 1 d . . .
H50 H 0.4117 0.2214 0.6020 0.022 Uiso 1 1 calc R . .
C51 C 0.44391(10) 0.37276(18) 0.58192(11) 0.0203(4) Uani 1 1 d . . .
H51 H 0.4789 0.3459 0.5649 0.024 Uiso 1 1 calc R . .
C52 C 0.43346(10) 0.48567(18) 0.58447(11) 0.0215(4) Uani 1 1 d . . .
H52 H 0.4603 0.5360 0.5680 0.026 Uiso 1 1 calc R . .
C53 C 0.38339(10) 0.52483(17) 0.61139(11) 0.0209(4) Uani 1 1 d . . .
H53 H 0.3758 0.6020 0.6140 0.025 Uiso 1 1 calc R . .
C54 C 0.16104(10) 0.38703(17) 0.73110(11) 0.0185(4) Uani 1 1 d . . .
H54A H 0.1653 0.4185 0.7776 0.022 Uiso 1 1 calc R . .
H54B H 0.1752 0.3087 0.7376 0.022 Uiso 1 1 calc R . .
C55 C 0.08859(10) 0.39027(16) 0.69003(11) 0.0185(4) Uani 1 1 d . . .
C56 C 0.06704(12) 0.4155(2) 0.62015(13) 0.0277(5) Uani 1 1 d . . .
H56 H 0.0982 0.4362 0.5961 0.033 Uiso 1 1 calc R . .
C57 C -0.00065(13) 0.4103(2) 0.58519(14) 0.0353(6) Uani 1 1 d . . .
H57 H -0.0154 0.4282 0.5373 0.042 Uiso 1 1 calc R . .
C58 C -0.04650(12) 0.3792(2) 0.61969(15) 0.0358(6) Uani 1 1 d . . .
H58 H -0.0925 0.3751 0.5956 0.043 Uiso 1 1 calc R . .
C59 C -0.02486(13) 0.3544(2) 0.68912(15) 0.0354(6) Uani 1 1 d . . .
H59 H -0.0560 0.3330 0.7131 0.043 Uiso 1 1 calc R . .
C60 C 0.04215(12) 0.3604(2) 0.72433(13) 0.0270(5) Uani 1 1 d . . .
H60 H 0.0565 0.3440 0.7724 0.032 Uiso 1 1 calc R . .
O91 O 0.3699(2) -0.0213(4) 0.3995(3) 0.0333(11) Uiso 0.555(5) 1 d PDU A 1
C92 C 0.3426(2) -0.1235(4) 0.3755(3) 0.0320(11) Uiso 0.555(5) 1 d PDU A 1
H92A H 0.3077 -0.1140 0.3309 0.038 Uiso 0.555(5) 1 calc PR A 1
H92B H 0.3217 -0.1566 0.4093 0.038 Uiso 0.555(5) 1 calc PR A 1
C93 C 0.3956(4) -0.1981(6) 0.3656(4) 0.0593(18) Uiso 0.555(5) 1 d PDU A 1
H93A H 0.3780 -0.2498 0.3265 0.071 Uiso 0.555(5) 1 calc PR A 1
H93B H 0.4163 -0.2411 0.4081 0.071 Uiso 0.555(5) 1 calc PR A 1
C94 C 0.4456(4) -0.1155(7) 0.3494(4) 0.072(2) Uiso 0.555(5) 1 d PDU A 1
H94A H 0.4918 -0.1339 0.3762 0.086 Uiso 0.555(5) 1 calc PR A 1
H94B H 0.4426 -0.1161 0.2994 0.086 Uiso 0.555(5) 1 calc PR A 1
C95 C 0.4266(4) -0.0127(6) 0.3694(4) 0.072(2) Uiso 0.555(5) 1 d PD A 1
H95A H 0.4142 0.0367 0.3285 0.087 Uiso 0.555(5) 1 calc PR A 1
H95B H 0.4650 0.0210 0.4040 0.087 Uiso 0.555(5) 1 calc PR A 1
O91' O 0.3783(3) -0.0306(6) 0.4150(4) 0.0457(19) Uiso 0.445(5) 1 d PDU A 2
C92' C 0.3638(4) -0.0898(7) 0.3502(4) 0.0509(19) Uiso 0.445(5) 1 d PDU A 2
H92C H 0.3607 -0.0397 0.3105 0.061 Uiso 0.445(5) 1 calc PR A 2
H92D H 0.3226 -0.1342 0.3418 0.061 Uiso 0.445(5) 1 calc PR A 2
C93' C 0.4253(6) -0.1619(11) 0.3653(7) 0.102(4) Uiso 0.445(5) 1 d PDU A 2
H93C H 0.4414 -0.1697 0.3237 0.122 Uiso 0.445(5) 1 calc PR A 2
H93D H 0.4162 -0.2363 0.3810 0.122 Uiso 0.445(5) 1 calc PR A 2
C94' C 0.4768(4) -0.0994(7) 0.4235(4) 0.058(2) Uiso 0.445(5) 1 d PD A 2
H94C H 0.4921 -0.1462 0.4654 0.070 Uiso 0.445(5) 1 calc PR A 2
H94D H 0.5158 -0.0772 0.4081 0.070 Uiso 0.445(5) 1 calc PR A 2
C95' C 0.4409(3) -0.0017(6) 0.4377(4) 0.0490(18) Uiso 0.445(5) 1 d PD A 2
H95C H 0.4532 0.0148 0.4879 0.059 Uiso 0.445(5) 1 calc PR A 2
H95D H 0.4503 0.0640 0.4126 0.059 Uiso 0.445(5) 1 calc PR A 2

loop_
_atom_site_aniso_label
_atom_site_aniso_U_11
_atom_site_aniso_U_22
_atom_site_aniso_U_33
_atom_site_aniso_U_23
_atom_site_aniso_U_13
_atom_site_aniso_U_12
Ir1 0.01333(4) 0.01215(4) 0.01336(4) -0.00065(2) 0.00316(3) 0.00057(2)
N1 0.0178(8) 0.0129(7) 0.0163(8) -0.0002(6) 0.0048(6) 0.0016(6)
N2 0.0148(7) 0.0150(7) 0.0150(8) 0.0008(6) 0.0022(6) 0.0015(6)
N3 0.0159(7) 0.0140(7) 0.0146(8) 0.0018(6) 0.0023(6) -0.0004(6)
N4 0.0144(7) 0.0166(7) 0.0166(8) 0.0004(6) 0.0016(6) 0.0013(6)
N5 0.0197(8) 0.0138(7) 0.0191(8) -0.0006(6) 0.0067(7) 0.0018(6)
N6 0.0203(8) 0.0137(7) 0.0184(8) -0.0029(6) 0.0066(7) -0.0008(6)
C1 0.0141(8) 0.0142(8) 0.0153(9) 0.0006(7) 0.0031(7) -0.0011(6)
C2 0.0167(9) 0.0130(8) 0.0194(10) 0.0002(7) 0.0058(7) -0.0012(7)
C3 0.0224(10) 0.0162(9) 0.0271(11) -0.0026(8) 0.0108(8) -0.0002(7)
C4 0.0238(10) 0.0152(9) 0.0378(13) -0.0014(8) 0.0134(9) 0.0027(8)
C5 0.0209(10) 0.0189(10) 0.0370(13) 0.0052(9) 0.0078(9) 0.0060(8)
C6 0.0194(10) 0.0206(10) 0.0252(11) 0.0046(8) 0.0040(8) 0.0031(7)
C7 0.0162(9) 0.0137(8) 0.0221(10) 0.0011(7) 0.0056(7) 0.0006(7)
C8 0.0162(9) 0.0179(9) 0.0157(9) -0.0011(7) 0.0047(7) -0.0014(7)
C9 0.0148(8) 0.0187(9) 0.0158(9) -0.0011(7) 0.0039(7) -0.0011(7)
C10 0.0184(9) 0.0220(9) 0.0198(10) -0.0036(8) 0.0047(8) -0.0004(7)
C11 0.0214(10) 0.0326(11) 0.0162(10) -0.0057(8) 0.0057(8) -0.0035(8)
C12 0.0221(10) 0.0344(12) 0.0149(10) 0.0023(8) 0.0032(8) -0.0004(9)
C13 0.0191(9) 0.0245(10) 0.0187(10) 0.0031(8) 0.0041(8) 0.0013(8)
C14 0.0212(9) 0.0157(8) 0.0138(9) -0.0006(7) 0.0052(7) -0.0002(7)
C15 0.0211(9) 0.0119(8) 0.0183(10) -0.0009(7) 0.0036(8) 0.0022(7)
C16 0.0266(11) 0.0250(10) 0.0187(10) 0.0035(8) 0.0037(8) -0.0015(8)
C17 0.0241(11) 0.0342(12) 0.0211(11) 0.0019(9) -0.0006(9) -0.0006(9)
C18 0.0189(10) 0.0253(11) 0.0306(12) -0.0039(9) 0.0038(9) -0.0015(8)
C19 0.0240(10) 0.0239(10) 0.0267(12) -0.0009(8) 0.0099(9) -0.0020(8)
C20 0.0231(10) 0.0213(10) 0.0185(10) -0.0015(8) 0.0052(8) 0.0003(8)
C21 0.0170(8) 0.0118(8) 0.0152(9) -0.0008(6) 0.0035(7) 0.0017(6)
C22 0.0172(9) 0.0159(8) 0.0188(10) -0.0010(7) 0.0027(7) 0.0016(7)
C23 0.0253(10) 0.0212(10) 0.0176(10) 0.0015(8) 0.0027(8) 0.0020(8)
C24 0.0244(11) 0.0295(11) 0.0196(11) 0.0016(9) -0.0020(8) 0.0026(9)
C25 0.0188(10) 0.0374(13) 0.0254(12) 0.0004(9) -0.0022(8) -0.0005(9)
C26 0.0174(10) 0.0328(12) 0.0237(11) 0.0019(9) 0.0026(8) -0.0023(8)
C27 0.0161(9) 0.0208(9) 0.0162(9) 0.0000(7) 0.0007(7) 0.0015(7)
C28 0.0180(9) 0.0146(8) 0.0175(9) 0.0002(7) 0.0061(7) 0.0011(7)
C29 0.0187(9) 0.0125(8) 0.0186(10) -0.0008(7) 0.0066(7) 0.0017(7)
C30 0.0215(10) 0.0155(9) 0.0191(10) 0.0000(7) 0.0056(8) 0.0007(7)
C31 0.0266(10) 0.0164(9) 0.0218(10) 0.0014(7) 0.0116(8) 0.0005(7)
C32 0.0220(10) 0.0204(10) 0.0268(11) 0.0009(8) 0.0111(9) -0.0024(8)
C33 0.0170(9) 0.0215(10) 0.0238(11) 0.0004(8) 0.0046(8) -0.0016(7)
C34 0.0188(9) 0.0145(8) 0.0182(10) 0.0018(7) 0.0052(7) -0.0001(7)
C35 0.0185(9) 0.0156(9) 0.0152(9) 0.0012(7) -0.0012(7) -0.0002(7)
C36 0.0236(10) 0.0194(9) 0.0194(10) 0.0007(8) 0.0027(8) 0.0021(8)
C37 0.0305(12) 0.0200(10) 0.0237(11) -0.0018(8) 0.0014(9) 0.0052(8)
C38 0.0441(14) 0.0146(10) 0.0352(14) 0.0025(9) 0.0058(11) 0.0014(9)
C39 0.0536(16) 0.0218(11) 0.0334(14) 0.0072(10) 0.0177(12) -0.0033(10)
C40 0.0361(12) 0.0201(10) 0.0213(11) 0.0005(8) 0.0096(9) -0.0014(9)
C41 0.0158(9) 0.0159(8) 0.0149(9) -0.0004(7) 0.0033(7) 0.0010(7)
C42 0.0220(10) 0.0169(9) 0.0190(10) -0.0003(7) 0.0044(8) 0.0023(7)
C43 0.0301(11) 0.0194(10) 0.0283(12) -0.0012(8) 0.0120(9) 0.0068(8)
C44 0.0379(13) 0.0182(10) 0.0334(13) -0.0024(9) 0.0128(11) 0.0077(9)
C45 0.0423(13) 0.0141(9) 0.0290(12) -0.0022(8) 0.0121(10) -0.0003(9)
C46 0.0321(11) 0.0164(9) 0.0248(11) -0.0028(8) 0.0100(9) -0.0020(8)
C47 0.0245(10) 0.0142(9) 0.0184(10) -0.0025(7) 0.0068(8) 0.0010(7)
C48 0.0151(9) 0.0181(9) 0.0165(9) -0.0023(7) 0.0027(7) -0.0008(7)
C49 0.0145(8) 0.0172(9) 0.0132(9) -0.0015(7) 0.0018(7) -0.0008(7)
C50 0.0167(9) 0.0195(9) 0.0173(10) -0.0012(7) 0.0029(7) 0.0011(7)
C51 0.0146(9) 0.0273(10) 0.0187(10) -0.0013(8) 0.0044(7) -0.0006(7)
C52 0.0187(9) 0.0248(10) 0.0214(10) 0.0008(8) 0.0061(8) -0.0053(8)
C53 0.0207(10) 0.0181(9) 0.0232(11) -0.0023(8) 0.0053(8) -0.0033(7)
C54 0.0208(9) 0.0182(9) 0.0188(10) 0.0012(7) 0.0092(8) 0.0033(7)
C55 0.0205(9) 0.0128(8) 0.0232(10) -0.0024(7) 0.0077(8) 0.0020(7)
C56 0.0262(11) 0.0300(12) 0.0259(12) 0.0050(9) 0.0057(9) 0.0012(9)
C57 0.0324(13) 0.0356(13) 0.0303(13) 0.0044(10) -0.0034(10) 0.0029(10)
C58 0.0206(11) 0.0305(12) 0.0503(17) -0.0056(11) 0.0000(11) -0.0002(9)
C59 0.0239(12) 0.0394(14) 0.0450(16) -0.0050(12) 0.0130(11) -0.0072(10)
C60 0.0247(11) 0.0314(12) 0.0270(12) -0.0021(9) 0.0107(9) -0.0032(9)

loop_
_atom_type_symbol
_atom_type_description
_atom_type_scat_dispersion_real
_atom_type_scat_dispersion_imag
_atom_type_scat_source
C C 0.0033 0.0016 'International Tables Vol C Tables 4.2.6.8 and 6.1.1.4'
H H 0.0000 0.0000 'International Tables Vol C Tables 4.2.6.8 and 6.1.1.4'
N N 0.0061 0.0033 'International Tables Vol C Tables 4.2.6.8 and 6.1.1.4'
Ir Ir -1.4442 7.9887 'International Tables Vol C Tables 4.2.6.8 and 6.1.1.4'
O O 0.0106 0.0060 'International Tables Vol C Tables 4.2.6.8 and 6.1.1.4'

loop_
_geom_angle_atom_site_label_1
_geom_angle_atom_site_label_2
_geom_angle_atom_site_label_3
_geom_angle
C1 Ir1 C41 165.90(8)
C1 Ir1 C21 101.29(7)
C41 Ir1 C21 89.72(7)
C1 Ir1 C9 78.20(8)
C41 Ir1 C9 92.97(8)
C21 Ir1 C9 167.38(8)
C1 Ir1 C49 91.57(7)
C41 Ir1 C49 77.88(8)
C21 Ir1 C49 99.18(8)
C9 Ir1 C49 93.44(8)
C1 Ir1 C29 90.61(7)
C41 Ir1 C29 100.46(8)
C21 Ir1 C29 77.36(8)
C9 Ir1 C29 90.02(8)
C49 Ir1 C29 176.23(7)
C1 N1 C2 110.97(16)
C1 N1 C14 124.06(16)
C2 N1 C14 124.70(16)
C1 N2 C7 110.93(16)
C1 N2 C8 115.81(16)
C7 N2 C8 132.94(17)
C21 N3 C22 110.97(17)
C21 N3 C34 126.62(17)
C22 N3 C34 122.40(17)
C21 N4 C27 111.52(17)
C21 N4 C28 116.77(16)
C27 N4 C28 131.71(17)
C41 N5 C42 110.85(17)
C41 N5 C54 124.35(16)
C42 N5 C54 124.13(17)
C41 N6 C47 110.87(16)
C41 N6 C48 116.26(16)
C47 N6 C48 132.87(17)
N1 C1 N2 105.76(16)
N1 C1 Ir1 136.40(14)
N2 C1 Ir1 117.49(14)
C3 C2 N1 130.83(19)
C3 C2 C7 122.32(19)
N1 C2 C7 106.82(17)
C2 C3 C4 116.8(2)
C3 C4 C5 121.4(2)
C4 C5 C6 121.9(2)
C5 C6 C7 117.0(2)
C6 C7 C2 120.57(19)
C6 C7 N2 133.9(2)
C2 C7 N2 105.47(17)
C13 C8 C9 124.03(19)
C13 C8 N2 122.96(18)
C9 C8 N2 112.93(17)
C10 C9 C8 115.20(18)
C10 C9 Ir1 129.13(15)
C8 C9 Ir1 115.20(14)
C11 C10 C9 122.0(2)
C12 C11 C10 120.4(2)
C11 C12 C13 119.8(2)
C8 C13 C12 118.5(2)
N1 C14 C15 114.47(16)
C20 C15 C16 119.2(2)
C20 C15 C14 122.77(18)
C16 C15 C14 118.01(19)
C17 C16 C15 120.2(2)
C16 C17 C18 120.6(2)
C19 C18 C17 119.4(2)
C18 C19 C20 120.4(2)
C15 C20 C19 120.2(2)
N3 C21 N4 105.24(16)
N3 C21 Ir1 137.79(14)
N4 C21 Ir1 116.48(14)
C23 C22 N3 130.5(2)
C23 C22 C27 122.53(19)
N3 C22 C27 106.95(17)
C22 C23 C24 117.2(2)
C23 C24 C25 120.9(2)
C26 C25 C24 121.7(2)
C25 C26 C27 117.7(2)
C26 C27 C22 119.92(19)
C26 C27 N4 134.7(2)
C22 C27 N4 105.28(17)
C33 C28 C29 124.03(19)
C33 C28 N4 122.58(18)
C29 C28 N4 113.35(17)
C30 C29 C28 114.84(18)
C30 C29 Ir1 129.45(15)
C28 C29 Ir1 115.59(14)
C31 C30 C29 122.7(2)
C32 C31 C30 120.1(2)
C31 C32 C33 119.73(19)
C28 C33 C32 118.6(2)
N3 C34 C35 113.87(17)
C40 C35 C36 119.25(19)
C40 C35 C34 119.03(19)
C36 C35 C34 121.60(19)
C35 C36 C37 120.4(2)
C38 C37 C36 120.0(2)
C37 C38 C39 119.8(2)
C38 C39 C40 120.1(2)
C35 C40 C39 120.5(2)
N5 C41 N6 105.61(16)
N5 C41 Ir1 137.10(15)
N6 C41 Ir1 117.29(13)
C43 C42 N5 130.2(2)
C43 C42 C47 122.6(2)
N5 C42 C47 107.20(17)
C44 C43 C42 117.0(2)
C43 C44 C45 120.9(2)
C46 C45 C44 122.0(2)
C45 C46 C47 117.2(2)
C42 C47 C46 120.23(19)
C42 C47 N6 105.46(17)
C46 C47 N6 134.3(2)
C53 C48 C49 124.17(19)
C53 C48 N6 122.86(18)
C49 C48 N6 112.88(17)
C50 C49 C48 114.65(18)
C50 C49 Ir1 129.74(15)
C48 C49 Ir1 115.50(14)
C51 C50 C49 122.38(19)
C52 C51 C50 120.44(19)
C51 C52 C53 119.58(19)
C48 C53 C52 118.59(19)
N5 C54 C55 115.57(17)
C56 C55 C60 119.2(2)
C56 C55 C54 123.47(19)
C60 C55 C54 117.2(2)
C55 C56 C57 119.8(2)
C58 C57 C56 120.6(2)
C59 C58 C57 119.4(2)
C58 C59 C60 120.3(2)
C59 C60 C55 120.7(2)
C92 O91 C95 102.7(5)
O91 C92 C93 109.6(5)
C92 C93 C94 102.3(5)
C95 C94 C93 104.5(6)
C94 C95 O91 112.3(6)
C95' O91' C92' 112.5(6)
O91' C92' C93' 98.9(7)
C92' C93' C94' 104.0(8)
C95' C94' C93' 104.7(7)
O91' C95' C94' 103.5(6)

loop_
_geom_bond_atom_site_label_1
_geom_bond_atom_site_label_2
_geom_bond_distance
Ir1 C1 2.0073(19)
Ir1 C41 2.0257(19)
Ir1 C21 2.063(2)
Ir1 C9 2.075(2)
Ir1 C49 2.0908(19)
Ir1 C29 2.108(2)
N1 C1 1.358(2)
N1 C2 1.396(2)
N1 C14 1.451(3)
N2 C1 1.372(2)
N2 C7 1.405(2)
N2 C8 1.425(3)
N3 C21 1.362(3)
N3 C22 1.393(3)
N3 C34 1.459(2)
N4 C21 1.371(2)
N4 C27 1.398(3)
N4 C28 1.428(3)
N5 C41 1.360(2)
N5 C42 1.393(3)
N5 C54 1.454(3)
N6 C41 1.378(2)
N6 C47 1.403(2)
N6 C48 1.427(3)
C2 C3 1.386(3)
C2 C7 1.398(3)
C3 C4 1.390(3)
C4 C5 1.390(3)
C5 C6 1.392(3)
C6 C7 1.396(3)
C8 C13 1.387(3)
C8 C9 1.408(3)
C9 C10 1.403(3)
C10 C11 1.396(3)
C11 C12 1.384(3)
C12 C13 1.394(3)
C14 C15 1.513(3)
C15 C20 1.384(3)
C15 C16 1.394(3)
C16 C17 1.385(3)
C17 C18 1.385(3)
C18 C19 1.380(3)
C19 C20 1.395(3)
C22 C23 1.385(3)
C22 C27 1.397(3)
C23 C24 1.387(3)
C24 C25 1.395(3)
C25 C26 1.389(3)
C26 C27 1.393(3)
C28 C33 1.393(3)
C28 C29 1.406(3)
C29 C30 1.405(3)
C30 C31 1.397(3)
C31 C32 1.386(3)
C32 C33 1.396(3)
C34 C35 1.509(3)
C35 C40 1.383(3)
C35 C36 1.390(3)
C36 C37 1.392(3)
C37 C38 1.382(4)
C38 C39 1.388(4)
C39 C40 1.389(3)
C42 C43 1.389(3)
C42 C47 1.395(3)
C43 C44 1.388(3)
C44 C45 1.395(4)
C45 C46 1.392(3)
C46 C47 1.397(3)
C48 C53 1.387(3)
C48 C49 1.411(3)
C49 C50 1.402(3)
C50 C51 1.394(3)
C51 C52 1.386(3)
C52 C53 1.392(3)
C54 C55 1.510(3)
C55 C56 1.384(3)
C55 C60 1.390(3)
C56 C57 1.395(3)
C57 C58 1.386(4)
C58 C59 1.375(4)
C59 C60 1.385(3)
O91 C92 1.390(6)
O91 C95 1.482(8)
C92 C93 1.488(7)
C93 C94 1.546(10)
C94 C95 1.399(9)
O91' C95' 1.309(8)
O91' C92' 1.442(9)
C92' C93' 1.514(11)
C93' C94' 1.547(13)
C94' C95' 1.472(9)
